data_4302035
loop_
_publ_author_name
'Zhien Lin'
'Hari Pada Nayek'
'Stefanie Dehnen'

_publ_contact_author
;
Dehnen, Stefanie

Fachbereich Chemie der Philipps-Universitaet
Hans-Meerwein-Str.
D-35043 Marburg, Germany
;
_publ_contact_author_email dehnen@chemie.uni-marburg.de
_publ_contact_author_fax +6421-2825653
_publ_contact_author_phone +6421-2825751
_publ_section_title
;
Transformation of a Layered Zinc Phosphite to a Three-Dimensional
Open-Framework Structure with Intersecting 16- and 12-Ring Channels
;
_journal_name_full 'Inorganic Chemistry'
_journal_page_first 3517
_journal_page_last 3519
_journal_paper_doi 10.1021/ic900306t
_journal_volume 48
_journal_year 2009
_chemical_formula_sum 'H12 O11 P2 Zn2'
_chemical_formula_weight 380.78
_chemical_name_systematic
; 
 ? 
;
_space_group_IT_number 2
_symmetry_cell_setting triclinic
_symmetry_space_group_name_Hall '-P 1'
_symmetry_space_group_name_H-M 'P -1'
_atom_sites_solution_hydrogens geom
_atom_sites_solution_primary direct
_atom_sites_solution_secondary difmap
_audit_creation_method SHELXL-97
_cell_angle_alpha 88.681(6)
_cell_angle_beta 89.373(6)
_cell_angle_gamma 86.842(6)
_cell_formula_units_Z 2
_cell_length_a 7.4949(15)
_cell_length_b 7.6209(15)
_cell_length_c 9.4331(19)
_cell_measurement_temperature 100(2)
_cell_volume 537.81(19)
_computing_cell_refinement 'XAREA 1.38 (Stoe 2006)'
_computing_data_collection 'XAREA 1.38 (Stoe 2006)'
_computing_data_reduction 'XAREA 1.38 (Stoe 2006)'
_computing_structure_refinement 'SHELXL-97 (Sheldrick, 1997)'
_computing_structure_solution 'SHELXS-97 (Sheldrick, 1990)'
_diffrn_ambient_temperature 100(2)
_diffrn_measured_fraction_theta_full 0.990
_diffrn_measured_fraction_theta_max 0.990
_diffrn_measurement_device_type IPDS-II(Stoe)
_diffrn_measurement_method 'omega scans'
_diffrn_radiation_monochromator graphite
_diffrn_radiation_source 'fine-focus sealed tube'
_diffrn_radiation_type MoK\a
_diffrn_radiation_wavelength 0.71073
_diffrn_reflns_av_R_equivalents 0.0351
_diffrn_reflns_av_sigmaI/netI 0.0265
_diffrn_reflns_limit_h_max 9
_diffrn_reflns_limit_h_min -8
_diffrn_reflns_limit_k_max 9
_diffrn_reflns_limit_k_min -9
_diffrn_reflns_limit_l_max 11
_diffrn_reflns_limit_l_min -11
_diffrn_reflns_number 5563
_diffrn_reflns_theta_full 26.73
_diffrn_reflns_theta_max 26.73
_diffrn_reflns_theta_min 5.04
_exptl_absorpt_coefficient_mu 4.799
_exptl_crystal_colour colorless
_exptl_crystal_density_diffrn 2.351
_exptl_crystal_density_method 'not measured'
_exptl_crystal_description prism
_exptl_crystal_F_000 380
_exptl_crystal_size_max 0.14
_exptl_crystal_size_mid 0.08
_exptl_crystal_size_min 0.06
_refine_diff_density_max 1.235
_refine_diff_density_min -0.752
_refine_diff_density_rms 0.149
_refine_ls_extinction_method none
_refine_ls_goodness_of_fit_ref 1.174
_refine_ls_hydrogen_treatment mixed
_refine_ls_matrix_type full
_refine_ls_number_parameters 173
_refine_ls_number_reflns 2258
_refine_ls_number_restraints 0
_refine_ls_restrained_S_all 1.174
_refine_ls_R_factor_all 0.0350
_refine_ls_R_factor_gt 0.0321
_refine_ls_shift/su_max 0.000
_refine_ls_shift/su_mean 0.000
_refine_ls_structure_factor_coef Fsqd
_refine_ls_weighting_details 'calc w=1/[\s^2^(Fo^2^)+(0.0426P)^2^+2.3405P] where P=(Fo^2^+2Fc^2^)/3'
_refine_ls_weighting_scheme calc
_refine_ls_wR_factor_gt 0.0955
_refine_ls_wR_factor_ref 0.0969
_reflns_number_gt 2099
_reflns_number_total 2258
_reflns_threshold_expression >2sigma(I)
_cod_data_source_file ic900306t_si_002_1.cif
_cod_data_source_block 2
_cod_database_code 4302035

loop_
_symmetry_equiv_pos_as_xyz
'x, y, z'
'-x, -y, -z'

loop_
_atom_site_label
_atom_site_type_symbol
_atom_site_fract_x
_atom_site_fract_y
_atom_site_fract_z
_atom_site_U_iso_or_equiv
_atom_site_adp_type
_atom_site_occupancy
_atom_site_symmetry_multiplicity
_atom_site_calc_flag
_atom_site_refinement_flags
_atom_site_disorder_assembly
_atom_site_disorder_group
Zn1 Zn 0.5000 0.0000 0.5000 0.01059(17) Uani 1 2 d S . .
Zn2 Zn 1.0000 0.5000 1.0000 0.01125(17) Uani 1 2 d S . .
Zn3 Zn 0.50057(6) 0.49856(6) 0.74995(4) 0.00914(14) Uani 1 1 d . . .
P1 P 0.27183(13) 0.38968(13) 0.51425(10) 0.0087(2) Uani 1 1 d . . .
H1 H 0.108(11) 0.325(4) 0.5291(10) 0.080 Uiso 1 1 calc R . .
P2 P 0.63087(13) 0.27822(13) 0.98965(10) 0.0087(2) Uani 1 1 d . . .
H2 H 0.713(7) 0.141(11) 0.9867(3) 0.080 Uiso 1 1 calc R . .
O1 O 0.4051(4) 0.2419(4) 0.5484(3) 0.0142(6) Uani 1 1 d . . .
O2 O 0.2842(4) 0.4655(4) 0.3635(3) 0.0110(5) Uani 1 1 d . . .
O3 O 0.2851(4) 0.5327(4) 0.6265(3) 0.0106(5) Uani 1 1 d . . .
O4 O 0.7597(4) 0.4179(4) 0.9586(3) 0.0147(6) Uani 1 1 d . . .
O5 O 0.5410(4) 0.2905(4) 1.1349(3) 0.0120(5) Uani 1 1 d . . .
O6 O 0.4931(4) 0.2807(4) 0.8678(3) 0.0097(5) Uani 1 1 d . . .
OW1 O 0.4162(4) 0.0199(4) 0.2871(3) 0.0134(6) Uani 1 1 d . . .
H3 H 0.453(8) 0.104(8) 0.242(7) 0.025(15) Uiso 1 1 d . . .
H4 H 0.499(14) -0.091(14) 0.214(11) 0.09(3) Uiso 1 1 d . . .
OW2 O 0.2470(4) -0.1110(4) 0.5380(3) 0.0157(6) Uani 1 1 d . . .
H5 H 0.178(9) -0.069(9) 0.597(7) 0.031(17) Uiso 1 1 d . . .
H6 H 0.266(7) -0.229(8) 0.562(6) 0.016(13) Uiso 1 1 d . . .
OW3 O 0.9962(4) 0.6276(4) 0.7960(3) 0.0134(6) Uani 1 1 d . . .
H7 H 1.095(11) 0.594(10) 0.735(8) 0.05(2) Uiso 1 1 d . . .
H8 H 0.903(8) 0.587(7) 0.761(6) 0.017(13) Uiso 1 1 d . . .
OW4 O 1.1247(4) 0.2631(4) 0.9198(4) 0.0185(6) Uani 1 1 d . . .
H9 H 1.230(11) 0.265(10) 0.882(8) 0.05(2) Uiso 1 1 d . . .
H10 H 1.084(11) 0.196(11) 0.864(9) 0.05(2) Uiso 1 1 d . . .
OW5 O 0.9857(4) 0.0059(4) 0.7394(4) 0.0219(7) Uani 1 1 d . . .

loop_
_atom_site_aniso_label
_atom_site_aniso_U_11
_atom_site_aniso_U_22
_atom_site_aniso_U_33
_atom_site_aniso_U_23
_atom_site_aniso_U_13
_atom_site_aniso_U_12
Zn1 0.0117(3) 0.0117(3) 0.0082(3) -0.0003(2) 0.0006(2) 0.0012(2)
Zn2 0.0084(3) 0.0167(3) 0.0088(3) -0.0011(2) 0.0009(2) -0.0016(2)
Zn3 0.0088(2) 0.0124(2) 0.0061(2) 0.00044(16) 0.00127(16) 0.00043(17)
P1 0.0079(4) 0.0118(4) 0.0062(4) -0.0004(3) 0.0004(3) -0.0003(3)
P2 0.0084(4) 0.0114(5) 0.0062(4) -0.0003(3) 0.0004(3) 0.0014(4)
O1 0.0177(14) 0.0123(13) 0.0122(14) -0.0014(10) -0.0017(11) 0.0032(11)
O2 0.0100(12) 0.0187(14) 0.0040(12) 0.0007(10) 0.0006(10) 0.0009(11)
O3 0.0106(13) 0.0136(13) 0.0076(12) -0.0016(10) 0.0005(10) 0.0012(10)
O4 0.0107(13) 0.0186(14) 0.0151(14) 0.0004(11) -0.0014(11) -0.0043(11)
O5 0.0169(14) 0.0143(13) 0.0046(12) 0.0001(10) 0.0029(10) -0.0005(11)
O6 0.0102(13) 0.0120(12) 0.0069(12) -0.0003(10) -0.0010(10) -0.0005(10)
OW1 0.0166(14) 0.0135(14) 0.0101(13) 0.0001(11) 0.0017(11) -0.0008(11)
OW2 0.0152(14) 0.0142(15) 0.0176(15) -0.0007(12) 0.0044(12) -0.0001(12)
OW3 0.0091(13) 0.0216(15) 0.0097(13) -0.0006(11) 0.0005(11) -0.0033(11)
OW4 0.0100(14) 0.0220(16) 0.0241(17) -0.0108(13) 0.0014(12) -0.0013(12)
OW5 0.0150(15) 0.0239(17) 0.0271(18) -0.0078(14) -0.0015(13) -0.0016(13)

loop_
_atom_type_symbol
_atom_type_description
_atom_type_scat_dispersion_real
_atom_type_scat_dispersion_imag
_atom_type_scat_source
O O 0.0106 0.0060 'International Tables Vol C Tables 4.2.6.8 and 6.1.1.4'
H H 0.0000 0.0000 'International Tables Vol C Tables 4.2.6.8 and 6.1.1.4'
P P 0.1023 0.0942 'International Tables Vol C Tables 4.2.6.8 and 6.1.1.4'
Zn Zn 0.2839 1.4301 'International Tables Vol C Tables 4.2.6.8 and 6.1.1.4'

loop_
_geom_angle_atom_site_label_1
_geom_angle_atom_site_label_2
_geom_angle_atom_site_label_3
_geom_angle
_geom_angle_site_symmetry_1
_geom_angle_site_symmetry_3
_geom_angle_publ_flag
O1 Zn1 O1 180.0 . 2_656 ?
O1 Zn1 OW1 85.51(11) . 2_656 ?
O1 Zn1 OW1 94.49(11) 2_656 2_656 ?
O1 Zn1 OW1 94.49(11) . . ?
O1 Zn1 OW1 85.51(11) 2_656 . ?
OW1 Zn1 OW1 180.0 2_656 . ?
O1 Zn1 OW2 87.14(12) . 2_656 ?
O1 Zn1 OW2 92.86(12) 2_656 2_656 ?
OW1 Zn1 OW2 84.48(12) 2_656 2_656 ?
OW1 Zn1 OW2 95.52(12) . 2_656 ?
O1 Zn1 OW2 92.86(12) . . ?
O1 Zn1 OW2 87.14(12) 2_656 . ?
OW1 Zn1 OW2 95.52(12) 2_656 . ?
OW1 Zn1 OW2 84.48(12) . . ?
OW2 Zn1 OW2 180.0 2_656 . ?
O4 Zn2 O4 180.000(1) 2_767 . ?
O4 Zn2 OW3 87.88(12) 2_767 2_767 ?
O4 Zn2 OW3 92.12(12) . 2_767 ?
O4 Zn2 OW3 92.12(12) 2_767 . ?
O4 Zn2 OW3 87.88(12) . . ?
OW3 Zn2 OW3 180.000(1) 2_767 . ?
O4 Zn2 OW4 90.99(13) 2_767 2_767 ?
O4 Zn2 OW4 89.01(13) . 2_767 ?
OW3 Zn2 OW4 92.88(12) 2_767 2_767 ?
OW3 Zn2 OW4 87.12(12) . 2_767 ?
O4 Zn2 OW4 89.01(13) 2_767 . ?
O4 Zn2 OW4 90.99(13) . . ?
OW3 Zn2 OW4 87.12(12) 2_767 . ?
OW3 Zn2 OW4 92.88(12) . . ?
OW4 Zn2 OW4 180.000(1) 2_767 . ?
O2 Zn3 O5 106.55(12) 2_666 2_667 ?
O2 Zn3 O6 118.00(11) 2_666 . ?
O5 Zn3 O6 111.42(11) 2_667 . ?
O2 Zn3 O3 109.44(11) 2_666 . ?
O5 Zn3 O3 97.92(11) 2_667 . ?
O6 Zn3 O3 111.55(11) . . ?
O2 Zn3 P2 103.71(8) 2_666 . ?
O5 Zn3 P2 93.83(8) 2_667 . ?
O6 Zn3 P2 29.56(8) . . ?
O3 Zn3 P2 139.74(8) . . ?
O1 P1 O2 114.96(17) . . ?
O1 P1 O3 108.69(16) . . ?
O2 P1 O3 111.92(16) . . ?
O1 P1 H1 106.9 . . ?
O2 P1 H1 106.9 . . ?
O3 P1 H1 106.9 . . ?
O4 P2 O5 114.27(17) . . ?
O4 P2 O6 108.46(16) . . ?
O5 P2 O6 112.16(16) . . ?
O4 P2 Zn3 70.67(12) . . ?
O5 P2 Zn3 121.04(12) . . ?
O6 P2 Zn3 38.98(10) . . ?
O4 P2 H2 107.2 . . ?
O5 P2 H2 107.2 . . ?
O6 P2 H2 107.2 . . ?
Zn3 P2 H2 128.1 . . ?
P1 O1 Zn1 146.35(19) . . ?
P1 O2 Zn3 127.94(17) . 2_666 ?
P1 O3 Zn3 113.80(15) . . ?
P2 O4 Zn2 144.92(19) . . ?
P2 O5 Zn3 127.56(17) . 2_667 ?
P2 O6 Zn3 111.46(15) . . ?
Zn1 OW1 H3 115(4) . . ?
Zn1 OW1 H4 111(5) . . ?
H3 OW1 H4 94(6) . . ?
Zn1 OW2 H5 120(5) . . ?
Zn1 OW2 H6 109(3) . . ?
H5 OW2 H6 107(6) . . ?
Zn2 OW3 H7 115(5) . . ?
Zn2 OW3 H8 101(4) . . ?
H7 OW3 H8 107(6) . . ?
Zn2 OW4 H9 120(5) . . ?
Zn2 OW4 H10 128(6) . . ?
H9 OW4 H10 96(7) . . ?

loop_
_geom_bond_atom_site_label_1
_geom_bond_atom_site_label_2
_geom_bond_distance
_geom_bond_site_symmetry_2
_geom_bond_publ_flag
Zn1 O1 2.000(3) . ?
Zn1 O1 2.000(3) 2_656 ?
Zn1 OW1 2.111(3) 2_656 ?
Zn1 OW1 2.111(3) . ?
Zn1 OW2 2.142(3) 2_656 ?
Zn1 OW2 2.142(3) . ?
Zn2 O4 1.985(3) 2_767 ?
Zn2 O4 1.985(3) . ?
Zn2 OW3 2.136(3) 2_767 ?
Zn2 OW3 2.136(3) . ?
Zn2 OW4 2.137(3) 2_767 ?
Zn2 OW4 2.137(3) . ?
Zn3 O2 1.954(3) 2_666 ?
Zn3 O5 1.970(3) 2_667 ?
Zn3 O6 1.980(3) . ?
Zn3 O3 2.003(3) . ?
Zn3 P2 2.9290(11) . ?
P1 O1 1.495(3) . ?
P1 O2 1.526(3) . ?
P1 O3 1.545(3) . ?
P1 H1 1.3491 . ?
P2 O4 1.498(3) . ?
P2 O5 1.522(3) . ?
P2 O6 1.553(3) . ?
P2 H2 1.1840 . ?
O2 Zn3 1.954(3) 2_666 ?
O5 Zn3 1.970(3) 2_667 ?
OW1 H3 0.82(7) . ?
OW1 H4 1.24(11) . ?
OW2 H5 0.81(7) . ?
OW2 H6 0.93(6) . ?
OW3 H7 0.96(8) . ?
OW3 H8 0.85(6) . ?
OW4 H9 0.86(8) . ?
OW4 H10 0.81(9) . ?
